data_7205742
loop_
_publ_author_name
'Deng, Zhao-Peng'
'Huo, Li-Hua'
'Qi, Hui-Ling'
'Zhu, Li-Na'
'Zhao, Hui'
'Gao, Shan'

_publ_section_title
;
 Structural diversity of Zn(ii)/Cd(ii) complexes based on bis(pyridyl)
 ligands with a long flexible spacer: From zero-dimensional binuclear,
 one-dimensional chain, two-dimensional layer, to three-dimensional
 frameworks
;
_journal_issue 12
_journal_name_full CrystEngComm
_journal_page_first 4218
_journal_paper_doi 10.1039/c0ce00717j
_journal_volume 13
_journal_year 2011
_chemical_formula_moiety 'C27 H27 Cd N8 O6'
_chemical_formula_sum 'C27 H27 Cd N8 O6'
_chemical_formula_weight 671.97
_chemical_name_systematic
;
?
;
_space_group_IT_number 15
_symmetry_cell_setting monoclinic
_symmetry_space_group_name_Hall '-C 2yc'
_symmetry_space_group_name_H-M 'C 1 2/c 1'
_atom_sites_solution_hydrogens geom
_atom_sites_solution_primary direct
_atom_sites_solution_secondary difmap
_audit_creation_method SHELXL-97
_cell_angle_alpha 90.00
_cell_angle_beta 99.41(3)
_cell_angle_gamma 90.00
_cell_formula_units_Z 8
_cell_length_a 32.354(6)
_cell_length_b 9.855(2)
_cell_length_c 18.599(4)
_cell_measurement_reflns_used 22548
_cell_measurement_temperature 295(2)
_cell_measurement_theta_max 25.00
_cell_measurement_theta_min 3.03
_cell_volume 5850(2)
_computing_cell_refinement RAPID-AUTO
_computing_data_collection 'RAPID-AUTO (Rigaku Corporation, 1998)'
_computing_data_reduction 'CrystalStructure (Rigaku/MSC and Rigaku Corporation, 2002)'
_computing_molecular_graphics SHELXL-97
_computing_publication_material SHELXL-97
_computing_structure_refinement 'SHELXL-97 (Sheldrick, 1997)'
_computing_structure_solution 'SHELXS-97 (Sheldrick, 1997)'
_diffrn_ambient_temperature 295(2)
_diffrn_detector_area_resol_mean 10.000
_diffrn_measured_fraction_theta_full 0.998
_diffrn_measured_fraction_theta_max 0.998
_diffrn_measurement_device_type 'Rigaku RAXIS-RAPID'
_diffrn_measurement_method \w
_diffrn_radiation_monochromator graphite
_diffrn_radiation_source 'fine-focus sealed tube'
_diffrn_radiation_type MoK\a
_diffrn_radiation_wavelength 0.71073
_diffrn_reflns_av_R_equivalents 0.0473
_diffrn_reflns_av_sigmaI/netI 0.0286
_diffrn_reflns_limit_h_max 37
_diffrn_reflns_limit_h_min -38
_diffrn_reflns_limit_k_max 11
_diffrn_reflns_limit_k_min -11
_diffrn_reflns_limit_l_max 22
_diffrn_reflns_limit_l_min -21
_diffrn_reflns_number 35319
_diffrn_reflns_theta_full 25.01
_diffrn_reflns_theta_max 25.01
_diffrn_reflns_theta_min 3.02
_diffrn_standards_decay_% 0
_diffrn_standards_interval_count 0
_diffrn_standards_interval_time 0
_diffrn_standards_number 0
_exptl_absorpt_coefficient_mu 0.801
_exptl_absorpt_correction_T_max 0.8961
_exptl_absorpt_correction_T_min 0.8434
_exptl_absorpt_correction_type multi-scan
_exptl_absorpt_process_details 'ABSCOR (Higashi, 1995)'
_exptl_crystal_colour colorless
_exptl_crystal_density_diffrn 1.526
_exptl_crystal_density_method 'not measured'
_exptl_crystal_description prism
_exptl_crystal_F_000 2728
_exptl_crystal_size_max 0.22
_exptl_crystal_size_mid 0.17
_exptl_crystal_size_min 0.14
_refine_diff_density_max 0.973
_refine_diff_density_min -0.848
_refine_diff_density_rms 0.072
_refine_ls_extinction_method none
_refine_ls_goodness_of_fit_ref 1.067
_refine_ls_hydrogen_treatment constr
_refine_ls_matrix_type full
_refine_ls_number_parameters 379
_refine_ls_number_reflns 5141
_refine_ls_number_restraints 0
_refine_ls_restrained_S_all 1.067
_refine_ls_R_factor_all 0.0524
_refine_ls_R_factor_gt 0.0415
_refine_ls_shift/su_max 0.001
_refine_ls_shift/su_mean 0.000
_refine_ls_structure_factor_coef Fsqd
_refine_ls_weighting_details 'calc w=1/[\s^2^(Fo^2^)+(0.0521P)^2^+12.5611P] where P=(Fo^2^+2Fc^2^)/3'
_refine_ls_weighting_scheme calc
_refine_ls_wR_factor_gt 0.1067
_refine_ls_wR_factor_ref 0.1128
_reflns_number_gt 4152
_reflns_number_total 5141
_reflns_threshold_expression >2sigma(I)
_cod_data_source_file c0ce00717j.txt
_cod_data_source_block 3
_cod_original_sg_symbol_H-M 'C 2/c'
_cod_database_code 7205742

loop_
_symmetry_equiv_pos_as_xyz
'x, y, z'
'-x, y, -z+1/2'
'x+1/2, y+1/2, z'
'-x+1/2, y+1/2, -z+1/2'
'-x, -y, -z'
'x, -y, z-1/2'
'-x+1/2, -y+1/2, -z'
'x+1/2, -y+1/2, z-1/2'

loop_
_atom_site_label
_atom_site_type_symbol
_atom_site_fract_x
_atom_site_fract_y
_atom_site_fract_z
_atom_site_U_iso_or_equiv
_atom_site_adp_type
_atom_site_occupancy
_atom_site_symmetry_multiplicity
_atom_site_calc_flag
_atom_site_refinement_flags
_atom_site_disorder_assembly
_atom_site_disorder_group
Cd1 Cd 0.638185(9) 0.01171(2) 0.451180(16) 0.04654(13) Uani 1 1 d . . .
O1 O 0.67690(12) -0.1717(3) 0.5181(2) 0.0836(10) Uani 1 1 d . . .
O2 O 0.70591(10) 0.0214(3) 0.53512(19) 0.0633(8) Uani 1 1 d . . .
O3 O 0.73643(12) -0.1544(4) 0.5892(2) 0.0891(11) Uani 1 1 d . . .
O4 O 0.60148(11) -0.1875(3) 0.4043(2) 0.0801(10) Uani 1 1 d . . .
O5 O 0.56987(11) -0.0085(3) 0.3611(2) 0.0651(8) Uani 1 1 d . . .
O6 O 0.54823(11) -0.2054(4) 0.3185(2) 0.0855(11) Uani 1 1 d . . .
N1 N 0.67545(11) 0.0051(3) 0.35247(19) 0.0495(8) Uani 1 1 d . . .
N2 N 0.62797(11) 0.1365(3) 0.27597(18) 0.0531(8) Uani 1 1 d . . .
H2N H 0.6117 0.1294 0.3080 0.064 Uiso 1 1 calc R . .
N3 N 0.64929(11) 0.8377(3) 0.12052(19) 0.0570(9) Uani 1 1 d . . .
H3N H 0.6645 0.8477 0.0871 0.068 Uiso 1 1 calc R . .
N4 N 0.59994(11) 0.9703(3) 0.04937(18) 0.0487(8) Uani 1 1 d . . .
N5 N 0.64045(10) 0.2472(3) 0.44317(17) 0.0485(8) Uani 1 1 d . . .
N6 N 0.56997(11) 0.2795(4) 0.4065(2) 0.0685(10) Uani 1 1 d . . .
H6N H 0.5675 0.1927 0.4071 0.082 Uiso 1 1 calc R . .
N7 N 0.70722(13) -0.1044(4) 0.5493(2) 0.0613(9) Uani 1 1 d . . .
N8 N 0.57245(12) -0.1362(4) 0.3595(2) 0.0577(9) Uani 1 1 d . . .
C1 C 0.66691(13) 0.0827(4) 0.2911(2) 0.0493(9) Uani 1 1 d . . .
C2 C 0.69685(15) 0.1031(4) 0.2457(2) 0.0616(11) Uani 1 1 d . . .
H2 H 0.6910 0.1588 0.2049 0.074 Uiso 1 1 calc R . .
C3 C 0.73463(16) 0.0405(6) 0.2620(3) 0.0734(14) Uani 1 1 d . . .
H3 H 0.7547 0.0536 0.2321 0.088 Uiso 1 1 calc R . .
C4 C 0.74356(16) -0.0418(5) 0.3219(3) 0.0728(13) Uani 1 1 d . . .
H4 H 0.7691 -0.0868 0.3326 0.087 Uiso 1 1 calc R . .
C5 C 0.71322(14) -0.0555(5) 0.3658(3) 0.0622(11) Uani 1 1 d . . .
H5 H 0.7193 -0.1099 0.4070 0.075 Uiso 1 1 calc R . .
C6 C 0.61232(15) 0.2060(4) 0.2074(2) 0.0604(11) Uani 1 1 d . . .
H6A H 0.5819 0.2060 0.2002 0.072 Uiso 1 1 calc R . .
H6B H 0.6208 0.1548 0.1678 0.072 Uiso 1 1 calc R . .
C7 C 0.62721(13) 0.3504(4) 0.2031(2) 0.0512(9) Uani 1 1 d . . .
C8 C 0.62239(18) 0.4137(4) 0.1367(2) 0.0745(15) Uani 1 1 d . . .
H8 H 0.6109 0.3661 0.0951 0.089 Uiso 1 1 calc R . .
C9 C 0.63436(19) 0.5478(5) 0.1306(3) 0.0774(16) Uani 1 1 d . . .
H9 H 0.6310 0.5885 0.0849 0.093 Uiso 1 1 calc R . .
C10 C 0.65106(14) 0.6211(4) 0.1910(2) 0.0519(10) Uani 1 1 d . . .
C11 C 0.65604(16) 0.5578(4) 0.2574(2) 0.0620(12) Uani 1 1 d . . .
H11 H 0.6671 0.6059 0.2991 0.074 Uiso 1 1 calc R . .
C12 C 0.64483(15) 0.4237(4) 0.2632(2) 0.0622(12) Uani 1 1 d . . .
H12 H 0.6493 0.3821 0.3087 0.075 Uiso 1 1 calc R . .
C13 C 0.66709(15) 0.7643(4) 0.1860(2) 0.0625(11) Uani 1 1 d . . .
H13A H 0.6613 0.8149 0.2280 0.075 Uiso 1 1 calc R . .
H13B H 0.6973 0.7609 0.1887 0.075 Uiso 1 1 calc R . .
C14 C 0.61032(13) 0.8913(4) 0.1087(2) 0.0506(9) Uani 1 1 d . . .
C15 C 0.58177(15) 0.8668(4) 0.1563(2) 0.0618(11) Uani 1 1 d . . .
H15 H 0.5887 0.8079 0.1955 0.074 Uiso 1 1 calc R . .
C16 C 0.54405(16) 0.9291(5) 0.1450(3) 0.0712(13) Uani 1 1 d . . .
H16 H 0.5251 0.9146 0.1768 0.085 Uiso 1 1 calc R . .
C17 C 0.53394(15) 1.0143(5) 0.0859(3) 0.0721(14) Uani 1 1 d . . .
H17 H 0.5084 1.0595 0.0775 0.087 Uiso 1 1 calc R . .
C18 C 0.56241(14) 1.0303(5) 0.0406(3) 0.0614(11) Uani 1 1 d . . .
H18 H 0.5553 1.0870 0.0005 0.074 Uiso 1 1 calc R . .
C19 C 0.60834(13) 0.3343(4) 0.4279(2) 0.0521(10) Uani 1 1 d . . .
C20 C 0.61487(18) 0.4750(4) 0.4320(3) 0.0644(12) Uani 1 1 d . . .
H20 H 0.5924 0.5349 0.4226 0.077 Uiso 1 1 calc R . .
C21 C 0.65459(19) 0.5217(4) 0.4499(3) 0.0717(14) Uani 1 1 d . . .
H21 H 0.6594 0.6147 0.4530 0.086 Uiso 1 1 calc R . .
C22 C 0.68740(17) 0.4346(5) 0.4635(3) 0.0763(14) Uani 1 1 d . . .
H22 H 0.7147 0.4667 0.4754 0.092 Uiso 1 1 calc R . .
C23 C 0.67937(15) 0.2998(4) 0.4592(3) 0.0644(12) Uani 1 1 d . . .
H23 H 0.7019 0.2401 0.4678 0.077 Uiso 1 1 calc R . .
C24 C 0.53239(16) 0.3614(5) 0.3823(3) 0.0773(14) Uani 1 1 d . . .
H24A H 0.5105 0.3029 0.3575 0.093 Uiso 1 1 calc R . .
H24B H 0.5387 0.4285 0.3476 0.093 Uiso 1 1 calc R . .
C25 C 0.51631(15) 0.4331(5) 0.4440(3) 0.0688(13) Uani 1 1 d . . .
C26 C 0.51973(18) 0.3773(5) 0.5128(3) 0.0850(16) Uani 1 1 d . . .
H26 H 0.5329 0.2938 0.5221 0.102 Uiso 1 1 calc R . .
C27 C 0.49604(18) 0.5572(6) 0.4321(3) 0.0875(17) Uani 1 1 d . . .
H27 H 0.4931 0.5968 0.3861 0.105 Uiso 1 1 calc R . .

loop_
_atom_site_aniso_label
_atom_site_aniso_U_11
_atom_site_aniso_U_22
_atom_site_aniso_U_33
_atom_site_aniso_U_23
_atom_site_aniso_U_13
_atom_site_aniso_U_12
Cd1 0.0539(2) 0.02845(16) 0.0583(2) 0.00016(11) 0.01226(14) 0.00147(12)
O1 0.085(2) 0.052(2) 0.112(3) 0.0023(19) 0.008(2) -0.0033(18)
O2 0.0619(19) 0.0431(17) 0.086(2) 0.0049(14) 0.0173(16) 0.0094(13)
O3 0.086(2) 0.089(3) 0.089(3) 0.026(2) 0.004(2) 0.038(2)
O4 0.082(2) 0.0498(19) 0.102(3) 0.0002(17) -0.003(2) 0.0013(17)
O5 0.068(2) 0.0439(18) 0.087(2) 0.0014(14) 0.0228(17) -0.0003(14)
O6 0.084(2) 0.084(3) 0.088(2) -0.028(2) 0.0121(19) -0.030(2)
N1 0.061(2) 0.0377(18) 0.052(2) -0.0002(13) 0.0137(16) 0.0094(15)
N2 0.062(2) 0.0371(18) 0.062(2) 0.0105(15) 0.0145(17) 0.0010(15)
N3 0.068(2) 0.0392(18) 0.066(2) 0.0127(16) 0.0170(18) 0.0013(16)
N4 0.055(2) 0.0426(17) 0.0497(19) -0.0029(14) 0.0115(15) 0.0002(15)
N5 0.055(2) 0.0298(16) 0.064(2) 0.0038(14) 0.0169(16) 0.0015(14)
N6 0.060(2) 0.044(2) 0.105(3) -0.0035(19) 0.027(2) 0.0082(17)
N7 0.068(2) 0.051(2) 0.069(2) 0.0084(18) 0.022(2) 0.0130(19)
N8 0.064(2) 0.047(2) 0.066(2) -0.0084(17) 0.0200(19) -0.0094(18)
C1 0.061(3) 0.0302(19) 0.059(2) -0.0062(17) 0.0150(19) -0.0051(17)
C2 0.073(3) 0.047(2) 0.069(3) 0.001(2) 0.023(2) -0.006(2)
C3 0.065(3) 0.077(3) 0.085(4) -0.010(3) 0.033(3) -0.007(3)
C4 0.063(3) 0.078(3) 0.078(3) -0.006(3) 0.012(2) 0.016(3)
C5 0.065(3) 0.055(3) 0.068(3) -0.004(2) 0.012(2) 0.015(2)
C6 0.073(3) 0.035(2) 0.070(3) 0.0088(19) 0.003(2) -0.0075(19)
C7 0.060(2) 0.035(2) 0.058(2) 0.0022(17) 0.0068(19) 0.0006(18)
C8 0.123(4) 0.042(2) 0.052(3) 0.0000(19) -0.006(3) -0.017(3)
C9 0.135(5) 0.041(2) 0.051(3) 0.012(2) 0.003(3) -0.013(3)
C10 0.068(3) 0.031(2) 0.056(2) 0.0045(17) 0.010(2) 0.0006(18)
C11 0.096(3) 0.040(2) 0.050(2) 0.0011(18) 0.009(2) -0.014(2)
C12 0.093(3) 0.042(2) 0.052(3) 0.0071(19) 0.013(2) -0.011(2)
C13 0.079(3) 0.038(2) 0.068(3) 0.0123(19) 0.006(2) -0.008(2)
C14 0.063(3) 0.034(2) 0.057(2) -0.0033(17) 0.015(2) -0.0083(18)
C15 0.073(3) 0.052(3) 0.065(3) -0.002(2) 0.025(2) -0.014(2)
C16 0.071(3) 0.077(3) 0.070(3) -0.015(3) 0.025(3) -0.019(3)
C17 0.052(3) 0.091(4) 0.074(3) -0.019(3) 0.013(2) 0.005(2)
C18 0.059(3) 0.069(3) 0.057(3) -0.008(2) 0.011(2) 0.004(2)
C19 0.061(3) 0.039(2) 0.059(3) -0.0036(18) 0.019(2) 0.0050(19)
C20 0.088(4) 0.035(2) 0.074(3) 0.0022(19) 0.024(3) 0.011(2)
C21 0.109(4) 0.035(2) 0.075(3) -0.004(2) 0.025(3) -0.011(3)
C22 0.079(3) 0.056(3) 0.093(4) -0.001(3) 0.013(3) -0.019(3)
C23 0.069(3) 0.046(2) 0.079(3) 0.004(2) 0.012(2) -0.009(2)
C24 0.068(3) 0.069(3) 0.096(4) 0.001(3) 0.017(3) 0.022(3)
C25 0.061(3) 0.056(3) 0.092(4) 0.009(2) 0.021(2) 0.018(2)
C26 0.101(4) 0.062(3) 0.099(4) 0.019(3) 0.036(3) 0.042(3)
C27 0.102(4) 0.075(4) 0.091(4) 0.027(3) 0.032(3) 0.037(3)

loop_
_atom_type_symbol
_atom_type_description
_atom_type_scat_dispersion_real
_atom_type_scat_dispersion_imag
_atom_type_scat_source
C C 0.0033 0.0016 'International Tables Vol C Tables 4.2.6.8 and 6.1.1.4'
H H 0.0000 0.0000 'International Tables Vol C Tables 4.2.6.8 and 6.1.1.4'
N N 0.0061 0.0033 'International Tables Vol C Tables 4.2.6.8 and 6.1.1.4'
O O 0.0106 0.0060 'International Tables Vol C Tables 4.2.6.8 and 6.1.1.4'
Cd Cd -0.8075 1.2024 'International Tables Vol C Tables 4.2.6.8 and 6.1.1.4'

loop_
_geom_angle_atom_site_label_1
_geom_angle_atom_site_label_2
_geom_angle_atom_site_label_3
_geom_angle
_geom_angle_site_symmetry_1
_geom_angle_site_symmetry_3
_geom_angle_publ_flag
N5 Cd1 N1 87.26(10) . . ?
N5 Cd1 N4 90.04(11) . 6_566 ?
N1 Cd1 N4 177.22(11) . 6_566 ?
N5 Cd1 O4 144.74(12) . . ?
N1 Cd1 O4 88.86(12) . . ?
N4 Cd1 O4 92.96(12) 6_566 . ?
N5 Cd1 O1 139.23(12) . . ?
N1 Cd1 O1 95.28(12) . . ?
N4 Cd1 O1 87.21(12) 6_566 . ?
O4 Cd1 O1 76.03(13) . . ?
N5 Cd1 O2 88.17(10) . . ?
N1 Cd1 O2 88.83(12) . . ?
N4 Cd1 O2 91.77(11) 6_566 . ?
O4 Cd1 O2 126.79(11) . . ?
O1 Cd1 O2 51.33(11) . . ?
N5 Cd1 O5 93.95(10) . . ?
N1 Cd1 O5 89.13(12) . . ?
N4 Cd1 O5 90.37(11) 6_566 . ?
O4 Cd1 O5 50.94(10) . . ?
O1 Cd1 O5 126.71(11) . . ?
O2 Cd1 O5 176.99(9) . . ?
N7 O1 Cd1 98.3(3) . . ?
N7 O2 Cd1 95.1(3) . . ?
N8 O4 Cd1 100.6(2) . . ?
N8 O5 Cd1 92.3(3) . . ?
C5 N1 C1 117.1(4) . . ?
C5 N1 Cd1 115.7(3) . . ?
C1 N1 Cd1 125.2(3) . . ?
C1 N2 C6 122.8(4) . . ?
C1 N2 H2N 118.6 . . ?
C6 N2 H2N 118.6 . . ?
C14 N3 C13 124.2(4) . . ?
C14 N3 H3N 117.9 . . ?
C13 N3 H3N 117.9 . . ?
C18 N4 C14 117.1(4) . . ?
C18 N4 Cd1 116.8(3) . 6_565 ?
C14 N4 Cd1 125.6(3) . 6_565 ?
C19 N5 C23 117.6(4) . . ?
C19 N5 Cd1 128.3(3) . . ?
C23 N5 Cd1 114.0(3) . . ?
C19 N6 C24 123.0(4) . . ?
C19 N6 H6N 118.5 . . ?
C24 N6 H6N 118.5 . . ?
O3 N7 O1 123.2(4) . . ?
O3 N7 O2 121.6(4) . . ?
O1 N7 O2 115.3(4) . . ?
O6 N8 O4 121.9(4) . . ?
O6 N8 O5 122.5(4) . . ?
O4 N8 O5 115.6(4) . . ?
N2 C1 N1 116.6(3) . . ?
N2 C1 C2 122.1(4) . . ?
N1 C1 C2 121.3(4) . . ?
C3 C2 C1 119.1(4) . . ?
C3 C2 H2 120.5 . . ?
C1 C2 H2 120.5 . . ?
C2 C3 C4 120.9(5) . . ?
C2 C3 H3 119.6 . . ?
C4 C3 H3 119.6 . . ?
C3 C4 C5 117.5(5) . . ?
C3 C4 H4 121.2 . . ?
C5 C4 H4 121.2 . . ?
N1 C5 C4 124.0(4) . . ?
N1 C5 H5 118.0 . . ?
C4 C5 H5 118.0 . . ?
N2 C6 C7 114.9(3) . . ?
N2 C6 H6A 108.6 . . ?
C7 C6 H6A 108.6 . . ?
N2 C6 H6B 108.5 . . ?
C7 C6 H6B 108.5 . . ?
H6A C6 H6B 107.5 . . ?
C8 C7 C12 117.7(4) . . ?
C8 C7 C6 119.2(4) . . ?
C12 C7 C6 123.1(4) . . ?
C7 C8 C9 121.1(4) . . ?
C7 C8 H8 119.5 . . ?
C9 C8 H8 119.5 . . ?
C10 C9 C8 120.8(4) . . ?
C10 C9 H9 119.6 . . ?
C8 C9 H9 119.6 . . ?
C11 C10 C9 118.1(4) . . ?
C11 C10 C13 119.3(4) . . ?
C9 C10 C13 122.4(4) . . ?
C10 C11 C12 120.9(4) . . ?
C10 C11 H11 119.6 . . ?
C12 C11 H11 119.6 . . ?
C7 C12 C11 121.3(4) . . ?
C7 C12 H12 119.4 . . ?
C11 C12 H12 119.4 . . ?
N3 C13 C10 115.0(4) . . ?
N3 C13 H13A 108.5 . . ?
C10 C13 H13A 108.5 . . ?
N3 C13 H13B 108.5 . . ?
C10 C13 H13B 108.5 . . ?
H13A C13 H13B 107.5 . . ?
N4 C14 N3 117.4(4) . . ?
N4 C14 C15 121.0(4) . . ?
N3 C14 C15 121.6(4) . . ?
C16 C15 C14 119.7(4) . . ?
C16 C15 H15 120.1 . . ?
C14 C15 H15 120.1 . . ?
C15 C16 C17 119.4(5) . . ?
C15 C16 H16 120.3 . . ?
C17 C16 H16 120.3 . . ?
C18 C17 C16 118.0(5) . . ?
C18 C17 H17 121.0 . . ?
C16 C17 H17 121.0 . . ?
N4 C18 C17 124.6(5) . . ?
N4 C18 H18 117.7 . . ?
C17 C18 H18 117.7 . . ?
N5 C19 N6 116.6(4) . . ?
N5 C19 C20 121.1(4) . . ?
N6 C19 C20 122.3(4) . . ?
C21 C20 C19 118.5(5) . . ?
C21 C20 H20 120.7 . . ?
C19 C20 H20 120.7 . . ?
C20 C21 C22 120.9(4) . . ?
C20 C21 H21 119.6 . . ?
C22 C21 H21 119.6 . . ?
C23 C22 C21 118.2(5) . . ?
C23 C22 H22 120.9 . . ?
C21 C22 H22 120.9 . . ?
N5 C23 C22 123.6(5) . . ?
N5 C23 H23 118.2 . . ?
C22 C23 H23 118.2 . . ?
N6 C24 C25 113.3(4) . . ?
N6 C24 H24A 108.9 . . ?
C25 C24 H24A 108.9 . . ?
N6 C24 H24B 108.9 . . ?
C25 C24 H24B 108.9 . . ?
H24A C24 H24B 107.7 . . ?
C26 C25 C27 117.6(4) . . ?
C26 C25 C24 122.1(4) . . ?
C27 C25 C24 120.3(5) . . ?
C27 C26 C25 121.3(5) 5_666 . ?
C27 C26 H26 119.4 5_666 . ?
C25 C26 H26 119.4 . . ?
C26 C27 C25 121.1(5) 5_666 . ?
C26 C27 H27 119.4 5_666 . ?
C25 C27 H27 119.4 . . ?

loop_
_geom_bond_atom_site_label_1
_geom_bond_atom_site_label_2
_geom_bond_distance
_geom_bond_site_symmetry_2
_geom_bond_publ_flag
Cd1 N5 2.327(3) . ?
Cd1 N1 2.356(3) . ?
Cd1 N4 2.374(3) 6_566 ?
Cd1 O4 2.384(3) . ?
Cd1 O1 2.423(3) . ?
Cd1 O2 2.476(3) . ?
Cd1 O5 2.554(4) . ?
O1 N7 1.246(5) . ?
O2 N7 1.267(4) . ?
O3 N7 1.207(5) . ?
O4 N8 1.255(5) . ?
O5 N8 1.261(4) . ?
O6 N8 1.211(4) . ?
N1 C5 1.346(5) . ?
N1 C1 1.364(5) . ?
N2 C1 1.353(5) . ?
N2 C6 1.463(5) . ?
N2 H2N 0.8600 . ?
N3 C14 1.351(5) . ?
N3 C13 1.453(5) . ?
N3 H3N 0.8600 . ?
N4 C18 1.336(6) . ?
N4 C14 1.348(5) . ?
N4 Cd1 2.374(3) 6_565 ?
N5 C19 1.342(5) . ?
N5 C23 1.349(5) . ?
N6 C19 1.352(5) . ?
N6 C24 1.467(6) . ?
N6 H6N 0.8600 . ?
C1 C2 1.400(6) . ?
C2 C3 1.359(7) . ?
C2 H2 0.9300 . ?
C3 C4 1.370(7) . ?
C3 H3 0.9300 . ?
C4 C5 1.382(7) . ?
C4 H4 0.9300 . ?
C5 H5 0.9300 . ?
C6 C7 1.509(5) . ?
C6 H6A 0.9700 . ?
C6 H6B 0.9700 . ?
C7 C8 1.370(6) . ?
C7 C12 1.374(6) . ?
C8 C9 1.387(6) . ?
C8 H8 0.9300 . ?
C9 C10 1.371(6) . ?
C9 H9 0.9300 . ?
C10 C11 1.369(6) . ?
C10 C13 1.511(5) . ?
C11 C12 1.379(6) . ?
C11 H11 0.9300 . ?
C12 H12 0.9300 . ?
C13 H13A 0.9700 . ?
C13 H13B 0.9700 . ?
C14 C15 1.401(6) . ?
C15 C16 1.351(7) . ?
C15 H15 0.9300 . ?
C16 C17 1.379(7) . ?
C16 H16 0.9300 . ?
C17 C18 1.356(7) . ?
C17 H17 0.9300 . ?
C18 H18 0.9300 . ?
C19 C20 1.402(6) . ?
C20 C21 1.354(8) . ?
C20 H20 0.9300 . ?
C21 C22 1.356(7) . ?
C21 H21 0.9300 . ?
C22 C23 1.354(6) . ?
C22 H22 0.9300 . ?
C23 H23 0.9300 . ?
C24 C25 1.510(7) . ?
C24 H24A 0.9700 . ?
C24 H24B 0.9700 . ?
C25 C26 1.382(7) . ?
C25 C27 1.388(7) . ?
C26 C27 1.378(7) 5_666 ?
C26 H26 0.9300 . ?
C27 C26 1.378(7) 5_666 ?
C27 H27 0.9300 . ?

loop_
_geom_hbond_atom_site_label_D
_geom_hbond_atom_site_label_H
_geom_hbond_atom_site_label_A
_geom_hbond_distance_DH
_geom_hbond_distance_HA
_geom_hbond_distance_DA
_geom_hbond_angle_DHA
_geom_hbond_site_symmetry_A
N2 H2N O5 0.86 2.26 3.009(5) 146.2 .
N3 H3N O2 0.86 2.19 2.959(5) 148.1 6_565
N6 H6N O5 0.86 2.17 2.962(5) 153.7 .

loop_
_geom_torsion_atom_site_label_1
_geom_torsion_atom_site_label_2
_geom_torsion_atom_site_label_3
_geom_torsion_atom_site_label_4
_geom_torsion
_geom_torsion_site_symmetry_1
_geom_torsion_site_symmetry_2
_geom_torsion_site_symmetry_3
_geom_torsion_site_symmetry_4
_geom_torsion_publ_flag
N5 Cd1 O1 N7 -7.7(4) . . . . ?
N1 Cd1 O1 N7 84.2(3) . . . . ?
N4 Cd1 O1 N7 -94.6(3) 6_566 . . . ?
O4 Cd1 O1 N7 171.7(3) . . . . ?
O2 Cd1 O1 N7 -0.1(2) . . . . ?
O5 Cd1 O1 N7 177.0(2) . . . . ?
N5 Cd1 O2 N7 175.1(2) . . . . ?
N1 Cd1 O2 N7 -97.6(2) . . . . ?
N4 Cd1 O2 N7 85.1(2) 6_566 . . . ?
O4 Cd1 O2 N7 -9.9(3) . . . . ?
O1 Cd1 O2 N7 0.1(2) . . . . ?
N5 Cd1 O4 N8 -1.7(4) . . . . ?
N1 Cd1 O4 N8 -85.4(3) . . . . ?
N4 Cd1 O4 N8 92.5(3) 6_566 . . . ?
O1 Cd1 O4 N8 178.9(3) . . . . ?
O2 Cd1 O4 N8 -173.1(2) . . . . ?
O5 Cd1 O4 N8 4.4(2) . . . . ?
N5 Cd1 O5 N8 172.1(2) . . . . ?
N1 Cd1 O5 N8 84.9(2) . . . . ?
N4 Cd1 O5 N8 -97.9(2) 6_566 . . . ?
O4 Cd1 O5 N8 -4.3(2) . . . . ?
O1 Cd1 O5 N8 -11.1(3) . . . . ?
N5 Cd1 N1 C5 119.1(3) . . . . ?
O4 Cd1 N1 C5 -96.0(3) . . . . ?
O1 Cd1 N1 C5 -20.1(3) . . . . ?
O2 Cd1 N1 C5 30.9(3) . . . . ?
O5 Cd1 N1 C5 -146.9(3) . . . . ?
N5 Cd1 N1 C1 -44.6(3) . . . . ?
O4 Cd1 N1 C1 100.3(3) . . . . ?
O1 Cd1 N1 C1 176.2(3) . . . . ?
O2 Cd1 N1 C1 -132.8(3) . . . . ?
O5 Cd1 N1 C1 49.4(3) . . . . ?
N1 Cd1 N5 C19 117.3(3) . . . . ?
N4 Cd1 N5 C19 -62.0(3) 6_566 . . . ?
O4 Cd1 N5 C19 33.1(4) . . . . ?
O1 Cd1 N5 C19 -147.8(3) . . . . ?
O2 Cd1 N5 C19 -153.8(3) . . . . ?
O5 Cd1 N5 C19 28.3(3) . . . . ?
N1 Cd1 N5 C23 -65.7(3) . . . . ?
N4 Cd1 N5 C23 115.0(3) 6_566 . . . ?
O4 Cd1 N5 C23 -149.8(3) . . . . ?
O1 Cd1 N5 C23 29.2(4) . . . . ?
O2 Cd1 N5 C23 23.2(3) . . . . ?
O5 Cd1 N5 C23 -154.6(3) . . . . ?
Cd1 O1 N7 O3 -178.5(4) . . . . ?
Cd1 O1 N7 O2 0.1(4) . . . . ?
Cd1 O2 N7 O3 178.6(4) . . . . ?
Cd1 O2 N7 O1 -0.1(4) . . . . ?
Cd1 O4 N8 O6 173.3(3) . . . . ?
Cd1 O4 N8 O5 -7.8(4) . . . . ?
Cd1 O5 N8 O6 -174.0(4) . . . . ?
Cd1 O5 N8 O4 7.1(4) . . . . ?
C6 N2 C1 N1 -171.4(3) . . . . ?
C6 N2 C1 C2 7.4(6) . . . . ?
C5 N1 C1 N2 176.2(4) . . . . ?
Cd1 N1 C1 N2 -20.4(5) . . . . ?
C5 N1 C1 C2 -2.7(6) . . . . ?
Cd1 N1 C1 C2 160.8(3) . . . . ?
N2 C1 C2 C3 -176.6(4) . . . . ?
N1 C1 C2 C3 2.2(6) . . . . ?
C1 C2 C3 C4 0.1(8) . . . . ?
C2 C3 C4 C5 -1.7(8) . . . . ?
C1 N1 C5 C4 1.0(6) . . . . ?
Cd1 N1 C5 C4 -164.1(4) . . . . ?
C3 C4 C5 N1 1.2(8) . . . . ?
C1 N2 C6 C7 -79.2(5) . . . . ?
N2 C6 C7 C8 165.3(4) . . . . ?
N2 C6 C7 C12 -16.0(6) . . . . ?
C12 C7 C8 C9 -0.9(8) . . . . ?
C6 C7 C8 C9 177.9(5) . . . . ?
C7 C8 C9 C10 -0.6(9) . . . . ?
C8 C9 C10 C11 0.8(8) . . . . ?
C8 C9 C10 C13 175.9(5) . . . . ?
C9 C10 C11 C12 0.4(7) . . . . ?
C13 C10 C11 C12 -174.8(4) . . . . ?
C8 C7 C12 C11 2.1(7) . . . . ?
C6 C7 C12 C11 -176.6(4) . . . . ?
C10 C11 C12 C7 -1.9(7) . . . . ?
C14 N3 C13 C10 75.8(5) . . . . ?
C11 C10 C13 N3 -161.3(4) . . . . ?
C9 C10 C13 N3 23.7(7) . . . . ?
C18 N4 C14 N3 -175.7(4) . . . . ?
Cd1 N4 C14 N3 13.3(5) 6_565 . . . ?
C18 N4 C14 C15 4.0(6) . . . . ?
Cd1 N4 C14 C15 -167.1(3) 6_565 . . . ?
C13 N3 C14 N4 172.3(3) . . . . ?
C13 N3 C14 C15 -7.3(6) . . . . ?
N4 C14 C15 C16 -3.7(6) . . . . ?
N3 C14 C15 C16 175.9(4) . . . . ?
C14 C15 C16 C17 1.1(7) . . . . ?
C15 C16 C17 C18 1.0(7) . . . . ?
C14 N4 C18 C17 -1.8(7) . . . . ?
Cd1 N4 C18 C17 170.1(4) 6_565 . . . ?
C16 C17 C18 N4 -0.7(7) . . . . ?
C23 N5 C19 N6 175.1(4) . . . . ?
Cd1 N5 C19 N6 -8.0(5) . . . . ?
C23 N5 C19 C20 -3.1(6) . . . . ?
Cd1 N5 C19 C20 173.8(3) . . . . ?
C24 N6 C19 N5 -175.0(4) . . . . ?
C24 N6 C19 C20 3.2(7) . . . . ?
N5 C19 C20 C21 1.8(7) . . . . ?
N6 C19 C20 C21 -176.3(4) . . . . ?
C19 C20 C21 C22 0.1(8) . . . . ?
C20 C21 C22 C23 -0.5(8) . . . . ?
C19 N5 C23 C22 2.8(7) . . . . ?
Cd1 N5 C23 C22 -174.6(4) . . . . ?
C21 C22 C23 N5 -1.0(8) . . . . ?
C19 N6 C24 C25 -74.0(6) . . . . ?
N6 C24 C25 C26 -33.2(7) . . . . ?
N6 C24 C25 C27 149.0(5) . . . . ?
C27 C25 C26 C27 -0.6(10) . . . 5_666 ?
C24 C25 C26 C27 -178.4(6) . . . 5_666 ?
C26 C25 C27 C26 0.6(10) . . . 5_666 ?
C24 C25 C27 C26 178.4(6) . . . 5_666 ?
